data_2221853
loop_
_publ_author_name
'Zhou, Dong'
'Shao, Min'
'He, Xiang'
'Zhao, Yongmei'
'Zhu, Shourong'

_publ_section_title
;\m-Biphenyl-3,3',4,4'-tetracarboxylato-\k^2^<i>O</i>^3^:<i>O</i>^3'^-bis[triaqua(2,2'-bipyridyl-\k^2^<i>N</i>,<i>N</i>')nickel(II)]
 hexahydrate
;
_journal_coeditor_code WM2225
_journal_issue 5
_journal_name_full 'Acta Crystallographica Section E'
_journal_page_first m562
_journal_page_last m563
_journal_paper_doi 10.1107/S1600536809014639
_journal_volume 65
_journal_year 2009
_chemical_formula_iupac '[Ni2 (C16 H6 O8) (C10 H8 N2)2 (H2 O)6], 6H2 O'
_chemical_formula_moiety 'C36 H34 N4 Ni2 O14, 6H2 O'
_chemical_formula_sum 'C36 H46 N4 Ni2 O20'
_chemical_formula_weight 972.19
_chemical_name_systematic
;
\m-Biphenyl-3,3',4,4'-tetracarboxylato-\k^2^<i>O</i>^3^:<i>O</i>^3'^-
bis[triaqua(2,2'-bipyridyl-\k^2^<i>N</i>,<i>N</i>')nickel(II)] hexahydrate
;
_space_group_IT_number 2
_symmetry_cell_setting triclinic
_symmetry_space_group_name_Hall '-P 1'
_symmetry_space_group_name_H-M 'P -1'
_atom_sites_solution_hydrogens geom
_atom_sites_solution_primary direct
_atom_sites_solution_secondary difmap
_cell_angle_alpha 105.445(2)
_cell_angle_beta 98.075(2)
_cell_angle_gamma 92.162(3)
_cell_formula_units_Z 1
_cell_length_a 7.5126(14)
_cell_length_b 12.088(2)
_cell_length_c 12.285(2)
_cell_measurement_reflns_used 1042
_cell_measurement_temperature 296(2)
_cell_measurement_theta_max 21.16
_cell_measurement_theta_min 2.75
_cell_volume 1061.4(3)
_computing_cell_refinement 'SAINT (Bruker, 2002)'
_computing_data_collection 'SMART (Bruker, 2002)'
_computing_data_reduction 'SAINT (Bruker, 2002)'
_computing_molecular_graphics 'DIAMOND (Brandenburg & Putz, 2006) and ORTEP-3 for Windows (Farrugia, 1997)'
_computing_publication_material 'SHELXTL (Sheldrick, 2008)'
_computing_structure_refinement 'SHELXL97 (Sheldrick, 2008)'
_computing_structure_solution 'SHELXS97 (Sheldrick, 2008)'
_diffrn_ambient_temperature 296(2)
_diffrn_measured_fraction_theta_full 0.984
_diffrn_measured_fraction_theta_max 0.984
_diffrn_measurement_device_type 'Bruker SMART CCD area-detector'
_diffrn_measurement_method '\f and \w'
_diffrn_radiation_monochromator graphite
_diffrn_radiation_source 'fine-focus sealed tube'
_diffrn_radiation_type MoK\a
_diffrn_radiation_wavelength 0.71073
_diffrn_reflns_av_R_equivalents 0.0371
_diffrn_reflns_av_sigmaI/netI 0.0837
_diffrn_reflns_limit_h_max 8
_diffrn_reflns_limit_h_min -8
_diffrn_reflns_limit_k_max 14
_diffrn_reflns_limit_k_min -11
_diffrn_reflns_limit_l_max 14
_diffrn_reflns_limit_l_min -14
_diffrn_reflns_number 5556
_diffrn_reflns_theta_full 25.05
_diffrn_reflns_theta_max 25.05
_diffrn_reflns_theta_min 2.10
_diffrn_standards_number 0
_exptl_absorpt_coefficient_mu 0.971
_exptl_absorpt_correction_T_max 0.8680
_exptl_absorpt_correction_T_min 0.8294
_exptl_absorpt_correction_type multi-scan
_exptl_absorpt_process_details '(SADABS; Bruker, 2002)'
_exptl_crystal_colour light-blue
_exptl_crystal_density_diffrn 1.521
_exptl_crystal_density_method 'not measured'
_exptl_crystal_description flat
_exptl_crystal_F_000 506
_exptl_crystal_size_max 0.20
_exptl_crystal_size_mid 0.20
_exptl_crystal_size_min 0.15
_refine_diff_density_max 0.606
_refine_diff_density_min -0.533
_refine_ls_extinction_method none
_refine_ls_goodness_of_fit_ref 1.054
_refine_ls_hydrogen_treatment constr
_refine_ls_matrix_type full
_refine_ls_number_parameters 280
_refine_ls_number_reflns 3698
_refine_ls_number_restraints 0
_refine_ls_restrained_S_all 1.054
_refine_ls_R_factor_all 0.0938
_refine_ls_R_factor_gt 0.0617
_refine_ls_shift/su_max 0.000
_refine_ls_shift/su_mean 0.000
_refine_ls_structure_factor_coef Fsqd
_refine_ls_weighting_details w=1/[\s^2^(Fo^2^)+(0.0835P)^2^+0.0076P]
_refine_ls_weighting_scheme calc
_refine_ls_wR_factor_gt 0.1500
_refine_ls_wR_factor_ref 0.1721
_reflns_number_gt 2526
_reflns_number_total 3698
_reflns_threshold_expression I>2\s(I)
_cod_data_source_file wm2225.cif
_cod_data_source_block I
_cod_depositor_comments
;
The following automatic conversions were performed:
'_symmetry_cell_setting' value 'Triclinic' changed to 'triclinic'
according to '/home/saulius/struct/CIF-dictionaries/cif_core.dic'
dictionary named 'cif_core.dic' version 2.4.1 from 2010-06-29.

Automatic conversion script
Id: cif_fix_enum 1527 2010-12-29 10:47:43Z saulius 

The following automatic conversions were performed:

'_symmetry_cell_setting' value 'Triclinic' changed to 'triclinic'
according to /home/saulius/struct/CIF-dictionaries/cif_core.dic
dictionary named 'cif_core.dic' version 2.4.1 from 2010-06-29.

Automatic conversion script
Id: cif_fix_values 1715 2011-07-08 13:25:40Z adriana 
;
_cod_database_code 2221853
_cod_database_fobs_code 2221853

loop_
_symmetry_equiv_pos_as_xyz
'x, y, z'
'-x, -y, -z'

loop_
_atom_site_type_symbol
_atom_site_label
_atom_site_fract_x
_atom_site_fract_y
_atom_site_fract_z
_atom_site_U_iso_or_equiv
_atom_site_adp_type
_atom_site_calc_flag
_atom_site_refinement_flags
_atom_site_occupancy
_atom_site_disorder_assembly
_atom_site_disorder_group
Ni Ni1 0.76324(9) 0.27456(6) 0.46907(5) 0.0292(2) Uani d . 1 . .
C C1 0.8729(8) 0.3451(5) 0.2678(4) 0.0353(13) Uani d . 1 . .
C C2 0.8455(7) 0.4289(4) 0.1965(4) 0.0279(12) Uani d . 1 . .
C C3 0.7072(7) 0.5022(4) 0.2062(4) 0.0271(11) Uani d . 1 . .
C C4 0.6778(8) 0.5682(5) 0.1309(5) 0.0390(14) Uani d . 1 . .
H H4 0.5816 0.6146 0.1345 0.047 Uiso calc R 1 . .
C C5 0.7894(8) 0.5668(5) 0.0497(5) 0.0439(16) Uani d . 1 . .
H H5 0.7662 0.6122 -0.0002 0.053 Uiso calc R 1 . .
C C6 0.9365(7) 0.4985(4) 0.0411(4) 0.0294(12) Uani d . 1 . .
C C7 0.9582(7) 0.4283(4) 0.1148(4) 0.0325(13) Uani d . 1 . .
H H7 1.0511 0.3793 0.1095 0.039 Uiso calc R 1 . .
C C8 0.5935(8) 0.5223(4) 0.3010(5) 0.0319(13) Uani d . 1 . .
C C9 0.7786(9) 0.2720(6) 0.7187(5) 0.0498(16) Uani d . 1 . .
H H9 0.7915 0.3519 0.7363 0.060 Uiso calc R 1 . .
C C10 0.7713(11) 0.2212(7) 0.8067(6) 0.071(2) Uani d . 1 . .
H H10 0.7805 0.2658 0.8820 0.086 Uiso calc R 1 . .
C C11 0.7506(12) 0.1055(7) 0.7801(7) 0.078(2) Uani d . 1 . .
H H11 0.7430 0.0692 0.8374 0.093 Uiso calc R 1 . .
C C12 0.7407(10) 0.0414(6) 0.6699(6) 0.064(2) Uani d . 1 . .
H H12 0.7271 -0.0385 0.6516 0.077 Uiso calc R 1 . .
C C13 0.7509(7) 0.0962(5) 0.5854(5) 0.0384(14) Uani d . 1 . .
C C14 0.7468(7) 0.0348(5) 0.4639(5) 0.0362(13) Uani d . 1 . .
C C15 0.7461(9) -0.0842(5) 0.4239(6) 0.0596(19) Uani d . 1 . .
H H15 0.7454 -0.1292 0.4745 0.072 Uiso calc R 1 . .
C C16 0.7463(11) -0.1351(6) 0.3104(7) 0.075(2) Uani d . 1 . .
H H16 0.7468 -0.2147 0.2837 0.091 Uiso calc R 1 . .
C C17 0.7460(10) -0.0692(6) 0.2371(6) 0.070(2) Uani d . 1 . .
H H17 0.7472 -0.1023 0.1597 0.084 Uiso calc R 1 . .
C C18 0.7437(8) 0.0492(5) 0.2803(5) 0.0490(16) Uani d . 1 . .
H H18 0.7395 0.0946 0.2297 0.059 Uiso calc R 1 . .
N N1 0.7680(6) 0.2112(4) 0.6097(4) 0.0375(11) Uani d . 1 . .
N N2 0.7472(6) 0.1002(4) 0.3901(4) 0.0333(10) Uani d . 1 . .
O O1 0.7508(5) 0.3349(3) 0.3258(3) 0.0327(9) Uani d . 1 . .
O O2 1.0074(6) 0.2870(4) 0.2630(4) 0.0519(12) Uani d . 1 . .
O O3 0.6703(5) 0.5796(3) 0.3995(3) 0.0357(9) Uani d . 1 . .
O O4 0.4305(5) 0.4876(3) 0.2757(3) 0.0414(10) Uani d . 1 . .
O O1W 0.7793(5) 0.4475(3) 0.5584(3) 0.0378(9) Uani d . 1 . .
H H1WA 0.7075 0.4576 0.6039 0.045 Uiso d R 1 . .
H H1WB 0.7528 0.4864 0.5108 0.045 Uiso d R 1 . .
O O2W 1.0407(5) 0.2754(3) 0.4820(3) 0.0366(9) Uani d . 1 . .
H H2WA 1.0698 0.2647 0.4183 0.044 Uiso d R 1 . .
H H2WB 1.0810 0.3312 0.5383 0.044 Uiso d R 1 . .
O O3W 0.4835(5) 0.2653(3) 0.4440(3) 0.0372(9) Uani d . 1 . .
H H3WA 0.4238 0.3141 0.4852 0.045 Uiso d R 1 . .
H H3WB 0.4455 0.2638 0.3776 0.045 Uiso d R 1 . .
O O4W 0.3480(6) 0.2550(4) 0.2175(4) 0.0662(13) Uani d . 1 . .
H H4WA 0.2365 0.2698 0.2201 0.079 Uiso d R 1 . .
H H4WB 0.3472 0.2363 0.1454 0.079 Uiso d R 1 . .
O O5W 0.3527(11) 0.0578(6) 0.0358(6) 0.141(3) Uani d . 1 . .
H H5WA 0.4255 0.1162 0.0371 0.169 Uiso d R 1 . .
H H5WB 0.3141 -0.0088 -0.0025 0.169 Uiso d R 1 . .
O O6W 0.9624(19) 0.0848(9) 0.0429(9) 0.288(7) Uani d . 1 . .
H H6WA 0.9844 0.1042 0.1156 0.345 Uiso d R 1 . .
H H6WB 0.9808 0.1578 0.0631 0.345 Uiso d R 1 . .

loop_
_atom_site_aniso_label
_atom_site_aniso_U_11
_atom_site_aniso_U_22
_atom_site_aniso_U_33
_atom_site_aniso_U_12
_atom_site_aniso_U_13
_atom_site_aniso_U_23
Ni1 0.0322(4) 0.0294(4) 0.0321(4) 0.0051(3) 0.0127(3) 0.0145(3)
C1 0.038(3) 0.042(3) 0.033(3) 0.006(3) 0.016(3) 0.015(3)
C2 0.028(3) 0.033(3) 0.027(3) 0.006(2) 0.012(2) 0.012(2)
C3 0.030(3) 0.028(3) 0.026(3) 0.004(2) 0.014(2) 0.008(2)
C4 0.038(3) 0.048(4) 0.041(3) 0.019(3) 0.023(3) 0.019(3)
C5 0.047(4) 0.056(4) 0.047(4) 0.016(3) 0.022(3) 0.036(3)
C6 0.034(3) 0.036(3) 0.023(3) 0.007(2) 0.015(2) 0.012(2)
C7 0.038(3) 0.037(3) 0.032(3) 0.013(3) 0.017(2) 0.019(2)
C8 0.038(3) 0.027(3) 0.038(3) 0.009(2) 0.018(3) 0.015(2)
C9 0.061(4) 0.049(4) 0.042(4) 0.002(3) 0.011(3) 0.017(3)
C10 0.098(6) 0.083(6) 0.038(4) 0.000(5) 0.012(4) 0.025(4)
C11 0.118(7) 0.074(6) 0.056(5) -0.004(5) 0.015(5) 0.044(4)
C12 0.091(6) 0.059(5) 0.055(5) 0.005(4) 0.014(4) 0.038(4)
C13 0.034(3) 0.039(3) 0.046(4) 0.000(3) 0.004(3) 0.018(3)
C14 0.029(3) 0.029(3) 0.053(4) 0.002(2) 0.007(3) 0.016(3)
C15 0.066(5) 0.041(4) 0.077(5) 0.003(3) -0.003(4) 0.031(4)
C16 0.111(7) 0.037(4) 0.069(5) 0.010(4) 0.000(5) 0.005(4)
C17 0.086(6) 0.057(5) 0.058(5) 0.007(4) 0.017(4) -0.003(4)
C18 0.063(4) 0.046(4) 0.038(4) 0.009(3) 0.012(3) 0.009(3)
N1 0.038(3) 0.043(3) 0.038(3) 0.011(2) 0.012(2) 0.017(2)
N2 0.031(3) 0.034(3) 0.037(3) 0.004(2) 0.008(2) 0.013(2)
O1 0.037(2) 0.038(2) 0.032(2) 0.0107(17) 0.0208(17) 0.0162(17)
O2 0.051(3) 0.065(3) 0.065(3) 0.036(2) 0.039(2) 0.042(2)
O3 0.038(2) 0.039(2) 0.029(2) 0.0016(18) 0.0134(17) 0.0021(17)
O4 0.031(2) 0.054(3) 0.039(2) 0.0020(19) 0.0156(18) 0.0096(19)
O1W 0.043(2) 0.039(2) 0.040(2) 0.0053(18) 0.0209(18) 0.0157(18)
O2W 0.033(2) 0.044(2) 0.036(2) 0.0058(18) 0.0107(17) 0.0136(18)
O3W 0.033(2) 0.045(2) 0.039(2) 0.0084(18) 0.0172(18) 0.0134(18)
O4W 0.048(3) 0.075(3) 0.071(3) 0.005(2) 0.015(2) 0.009(3)
O5W 0.189(8) 0.116(6) 0.113(6) 0.008(5) 0.038(5) 0.019(5)
O6W 0.42(2) 0.237(14) 0.165(11) -0.049(13) 0.054(12) -0.011(9)

loop_
_atom_type_symbol
_atom_type_description
_atom_type_scat_dispersion_real
_atom_type_scat_dispersion_imag
_atom_type_scat_source
C C 0.0033 0.0016 'International Tables Vol C Tables 4.2.6.8 and 6.1.1.4'
H H 0.0000 0.0000 'International Tables Vol C Tables 4.2.6.8 and 6.1.1.4'
N N 0.0061 0.0033 'International Tables Vol C Tables 4.2.6.8 and 6.1.1.4'
Ni Ni 0.3393 1.1124 'International Tables Vol C Tables 4.2.6.8 and 6.1.1.4'
O O 0.0106 0.0060 'International Tables Vol C Tables 4.2.6.8 and 6.1.1.4'

loop_
_geom_angle_atom_site_label_1
_geom_angle_atom_site_label_2
_geom_angle_atom_site_label_3
_geom_angle_site_symmetry_1
_geom_angle_site_symmetry_3
_geom_angle
_geom_angle_publ_flag
N2 Ni1 N1 . . 80.00(17) ?
N2 Ni1 O2W . . 88.41(16) ?
N1 Ni1 O2W . . 91.05(16) ?
N2 Ni1 O1 . . 98.95(15) ?
N1 Ni1 O1 . . 178.17(17) ?
O2W Ni1 O1 . . 90.43(14) ?
N2 Ni1 O3W . . 88.32(16) ?
N1 Ni1 O3W . . 91.12(16) ?
O2W Ni1 O3W . . 175.71(14) ?
O1 Ni1 O3W . . 87.34(14) ?
N2 Ni1 O1W . . 176.34(15) ?
N1 Ni1 O1W . . 96.33(16) ?
O2W Ni1 O1W . . 91.76(15) ?
O1 Ni1 O1W . . 84.71(14) ?
O3W Ni1 O1W . . 91.67(14) ?
O2 C1 O1 . . 123.8(5) ?
O2 C1 C2 . . 119.8(4) ?
O1 C1 C2 . . 116.3(5) ?
C3 C2 C7 . . 119.6(4) ?
C3 C2 C1 . . 121.8(4) ?
C7 C2 C1 . . 118.6(4) ?
C4 C3 C2 . . 119.0(4) ?
C4 C3 C8 . . 116.6(4) ?
C2 C3 C8 . . 124.2(4) ?
C3 C4 C5 . . 121.1(5) ?
C3 C4 H4 . . 119.5 ?
C5 C4 H4 . . 119.5 ?
C4 C5 C6 . . 121.6(5) ?
C4 C5 H5 . . 119.2 ?
C6 C5 H5 . . 119.2 ?
C7 C6 C5 . . 116.1(4) ?
C7 C6 C6 . 2_765 121.8(6) ?
C5 C6 C6 . 2_765 122.1(6) ?
C6 C7 C2 . . 122.5(5) ?
C6 C7 H7 . . 118.8 ?
C2 C7 H7 . . 118.8 ?
O4 C8 O3 . . 125.0(5) ?
O4 C8 C3 . . 118.2(5) ?
O3 C8 C3 . . 116.7(5) ?
N1 C9 C10 . . 122.8(6) ?
N1 C9 H9 . . 118.6 ?
C10 C9 H9 . . 118.6 ?
C11 C10 C9 . . 118.1(7) ?
C11 C10 H10 . . 120.9 ?
C9 C10 H10 . . 120.9 ?
C10 C11 C12 . . 120.3(6) ?
C10 C11 H11 . . 119.9 ?
C12 C11 H11 . . 119.9 ?
C11 C12 C13 . . 119.4(7) ?
C11 C12 H12 . . 120.3 ?
C13 C12 H12 . . 120.3 ?
N1 C13 C12 . . 121.3(6) ?
N1 C13 C14 . . 115.0(5) ?
C12 C13 C14 . . 123.7(6) ?
N2 C14 C15 . . 119.8(6) ?
N2 C14 C13 . . 116.8(5) ?
C15 C14 C13 . . 123.4(5) ?
C16 C15 C14 . . 120.2(6) ?
C16 C15 H15 . . 119.9 ?
C14 C15 H15 . . 119.9 ?
C17 C16 C15 . . 119.6(7) ?
C17 C16 H16 . . 120.2 ?
C15 C16 H16 . . 120.2 ?
C16 C17 C18 . . 118.4(7) ?
C16 C17 H17 . . 120.8 ?
C18 C17 H17 . . 120.8 ?
N2 C18 C17 . . 122.8(6) ?
N2 C18 H18 . . 118.6 ?
C17 C18 H18 . . 118.6 ?
C9 N1 C13 . . 118.1(5) ?
C9 N1 Ni1 . . 127.2(4) ?
C13 N1 Ni1 . . 114.7(4) ?
C18 N2 C14 . . 119.1(5) ?
C18 N2 Ni1 . . 127.5(4) ?
C14 N2 Ni1 . . 113.3(4) ?
C1 O1 Ni1 . . 129.2(3) ?
Ni1 O1W H1WA . . 109.6 ?
Ni1 O1W H1WB . . 108.5 ?
H1WA O1W H1WB . . 109.4 ?
Ni1 O2W H2WA . . 109.7 ?
Ni1 O2W H2WB . . 105.3 ?
H2WA O2W H2WB . . 124.6 ?
Ni1 O3W H3WA . . 122.7 ?
Ni1 O3W H3WB . . 109.6 ?
H3WA O3W H3WB . . 105.8 ?
H4WA O4W H4WB . . 100.3 ?
H5WA O5W H5WB . . 143.0 ?
H6WA O6W H6WB . . 74.3 ?

loop_
_geom_bond_atom_site_label_1
_geom_bond_atom_site_label_2
_geom_bond_site_symmetry_2
_geom_bond_distance
_geom_bond_publ_flag
Ni1 N2 . 2.063(4) y
Ni1 N1 . 2.064(4) y
Ni1 O2W . 2.067(3) y
Ni1 O1 . 2.069(3) y
Ni1 O3W . 2.075(3) y
Ni1 O1W . 2.076(4) y
C1 O2 . 1.252(6) ?
C1 O1 . 1.259(6) ?
C1 C2 . 1.508(7) ?
C2 C3 . 1.388(7) ?
C2 C7 . 1.400(6) ?
C3 C4 . 1.375(7) ?
C3 C8 . 1.513(7) ?
C4 C5 . 1.387(7) ?
C4 H4 . 0.9300 ?
C5 C6 . 1.403(7) ?
C5 H5 . 0.9300 ?
C6 C7 . 1.394(7) ?
C6 C6 2_765 1.489(9) ?
C7 H7 . 0.9300 ?
C8 O4 . 1.248(6) ?
C8 O3 . 1.266(6) ?
C9 N1 . 1.334(7) ?
C9 C10 . 1.384(8) ?
C9 H9 . 0.9300 ?
C10 C11 . 1.347(9) ?
C10 H10 . 0.9300 ?
C11 C12 . 1.359(10) ?
C11 H11 . 0.9300 ?
C12 C13 . 1.380(8) ?
C12 H12 . 0.9300 ?
C13 N1 . 1.340(7) ?
C13 C14 . 1.475(8) ?
C14 N2 . 1.352(7) ?
C14 C15 . 1.390(8) ?
C15 C16 . 1.366(9) ?
C15 H15 . 0.9300 ?
C16 C17 . 1.351(10) ?
C16 H16 . 0.9300 ?
C17 C18 . 1.390(8) ?
C17 H17 . 0.9300 ?
C18 N2 . 1.322(7) ?
C18 H18 . 0.9300 ?
O1W H1WA . 0.8201 ?
O1W H1WB . 0.8498 ?
O2W H2WA . 0.8201 ?
O2W H2WB . 0.8379 ?
O3W H3WA . 0.8542 ?
O3W H3WB . 0.8200 ?
O4W H4WA . 0.8664 ?
O4W H4WB . 0.8528 ?
O5W H5WA . 0.8722 ?
O5W H5WB . 0.8339 ?
O6W H6WA . 0.8500 ?
O6W H6WB . 0.8500 ?

loop_
_geom_hbond_atom_site_label_D
_geom_hbond_atom_site_label_H
_geom_hbond_atom_site_label_A
_geom_hbond_site_symmetry_A
_geom_hbond_distance_DH
_geom_hbond_distance_HA
_geom_hbond_distance_DA
_geom_hbond_angle_DHA
O1W H1WA O4 2_666 0.82 1.91 2.720(5) 167.6
O1W H1WB O3 . 0.85 2.04 2.889(5) 175.8
O2W H2WA O2 . 0.82 1.99 2.708(5) 145.6
O2W H2WB O3 2_766 0.84 2.06 2.715(5) 134.6
O3W H3WA O3 2_666 0.85 1.88 2.723(5) 168.2
O3W H3WB O4W . 0.82 1.97 2.793(6) 177.9
O4W H4WA O2 1_455 0.87 1.87 2.715(6) 163.7
O4W H4WB O5W . 0.85 2.22 2.803(8) 125.2
O5W H5WB O6W 2_655 0.83 2.18 2.770(15) 128.3
O6W H6WA O2 . 0.85 2.44 3.091(11) 134.2
O6W H6WA O2 . 0.85 2.44 3.091(11) 134.2
